data_4119934
loop_
_publ_author_name
'Muhammad Sajid'
'Gerald Kehr'
'Thomas Wiegand'
'Hellmut Eckert'
'Christian Schwickert'
'Rainer P\"ottgen'
'Allan Jay P. Cardenas'
'Timothy H. Warren'
'Roland Fr\"ohlich'
'Constantin G. Daniliuc'
'Gerhard Erker'

_publ_section_title
;
 Noninteracting, Vicinal Frustrated P/B-Lewis Pair at the Norbornane
 Framework: Synthesis, Characterization, and Reactions
;
_journal_name_full 'Journal of the American Chemical Society'
_journal_page_first 8882
_journal_page_last 8895
_journal_paper_doi 10.1021/ja400338e
_journal_volume 135
_journal_year 2013
_chemical_formula_sum 'C44 H38 B F10 O P'
_chemical_formula_weight 814.52
_chemical_name_systematic
; 
 ? 
;
_space_group_IT_number 2
_symmetry_cell_setting triclinic
_symmetry_space_group_name_Hall '-P 1'
_symmetry_space_group_name_H-M 'P -1'
_atom_sites_solution_hydrogens geom
_atom_sites_solution_primary direct
_atom_sites_solution_secondary difmap
_audit_creation_method SHELXL-97
_cell_angle_alpha 80.106(4)
_cell_angle_beta 86.398(7)
_cell_angle_gamma 67.178(8)
_cell_formula_units_Z 2
_cell_length_a 11.3261(2)
_cell_length_b 11.4019(2)
_cell_length_c 18.0739(4)
_cell_measurement_reflns_used 4171
_cell_measurement_temperature 223(2)
_cell_measurement_theta_max 28.28
_cell_measurement_theta_min 4.08
_cell_volume 2119.31(15)
_computing_cell_refinement 'Collect (Nonius B.V., 1998)'
_computing_data_collection 'Collect (Nonius B.V., 1998)'
_computing_data_reduction 'Denzo-SMN (Otwinowski & Minor, 1997)'
_computing_molecular_graphics 'XP (BrukerAXS, 2000)'
_computing_publication_material 'SHELXL-97 (Sheldrick, 1997)'
_computing_structure_refinement 'SHELXL-97 (Sheldrick, 1997)'
_computing_structure_solution 'SHELXS-97 (Sheldrick, 1990)'
_diffrn_ambient_temperature 223(2)
_diffrn_measured_fraction_theta_full 0.968
_diffrn_measured_fraction_theta_max 0.968
_diffrn_measurement_device_type 'Nonius KappaCCD APEXII'
_diffrn_measurement_method '\w and \f scans'
_diffrn_radiation_monochromator 'Montel mirror'
_diffrn_radiation_source 'rotating anode Nonius FR591'
_diffrn_radiation_type MoK\a
_diffrn_radiation_wavelength 0.71073
_diffrn_reflns_av_R_equivalents 0.037
_diffrn_reflns_av_sigmaI/netI 0.0368
_diffrn_reflns_limit_h_max 13
_diffrn_reflns_limit_h_min -13
_diffrn_reflns_limit_k_max 13
_diffrn_reflns_limit_k_min -13
_diffrn_reflns_limit_l_max 21
_diffrn_reflns_limit_l_min -21
_diffrn_reflns_number 16980
_diffrn_reflns_theta_full 25.00
_diffrn_reflns_theta_max 25.00
_diffrn_reflns_theta_min 4.13
_exptl_absorpt_coefficient_mu 0.141
_exptl_absorpt_correction_T_max 0.9860
_exptl_absorpt_correction_T_min 0.9497
_exptl_absorpt_correction_type multi-scan
_exptl_absorpt_process_details 'Denzo (Otwinowski, Borek, Majewski & Minor, 2003)'
_exptl_crystal_colour colourless
_exptl_crystal_density_diffrn 1.276
_exptl_crystal_description plate
_exptl_crystal_F_000 840
_exptl_crystal_size_max 0.37
_exptl_crystal_size_mid 0.20
_exptl_crystal_size_min 0.10
_refine_diff_density_max 0.358
_refine_diff_density_min -0.303
_refine_diff_density_rms 0.060
_refine_ls_extinction_method none
_refine_ls_goodness_of_fit_ref 1.048
_refine_ls_hydrogen_treatment constr
_refine_ls_matrix_type full
_refine_ls_number_parameters 520
_refine_ls_number_reflns 7239
_refine_ls_number_restraints 12
_refine_ls_restrained_S_all 1.087
_refine_ls_R_factor_all 0.0757
_refine_ls_R_factor_gt 0.0672
_refine_ls_shift/su_max 0.000
_refine_ls_shift/su_mean 0.000
_refine_ls_structure_factor_coef Fsqd
_refine_ls_weighting_details 'calc w=1/[\s^2^(Fo^2^)+(0.1068P)^2^+1.6565P] where P=(Fo^2^+2Fc^2^)/3'
_refine_ls_weighting_scheme calc
_refine_ls_wR_factor_gt 0.1918
_refine_ls_wR_factor_ref 0.1995
_reflns_number_gt 6197
_reflns_number_total 7239
_reflns_threshold_expression >2sigma(I)
_cod_data_source_file ja400338e_si_002_3.cif
_cod_data_source_block erk6553
_cod_original_cell_volume 2119.31(7)
_cod_database_code 4119934

loop_
_symmetry_equiv_pos_as_xyz
'x, y, z'
'-x, -y, -z'

loop_
_atom_site_label
_atom_site_type_symbol
_atom_site_fract_x
_atom_site_fract_y
_atom_site_fract_z
_atom_site_U_iso_or_equiv
_atom_site_adp_type
_atom_site_occupancy
_atom_site_symmetry_multiplicity
_atom_site_calc_flag
_atom_site_refinement_flags
P1 P 0.27160(6) 0.27513(7) 0.26168(4) 0.0373(2) Uani 1 1 d .
O1 O 0.52773(17) 0.14978(17) 0.25262(11) 0.0417(4) Uani 1 1 d .
B1 B 0.5686(3) 0.2615(3) 0.23166(18) 0.0398(7) Uani 1 1 d .
C1 C 0.2653(3) 0.4654(3) 0.11998(17) 0.0511(7) Uani 1 1 d .
H1 H 0.2088 0.4497 0.0866 0.061 Uiso 1 1 calc R
C2 C 0.3367(3) 0.3486(3) 0.18033(15) 0.0408(6) Uani 1 1 d .
H2 H 0.3864 0.2775 0.1523 0.049 Uiso 1 1 calc R
C3 C 0.4383(3) 0.3903(3) 0.21202(16) 0.0398(6) Uani 1 1 d .
H3 H 0.4046 0.4235 0.2594 0.048 Uiso 1 1 calc R
C4 C 0.4335(3) 0.5067(3) 0.1510(2) 0.0543(8) Uani 1 1 d .
H4 H 0.5153 0.5195 0.1437 0.065 Uiso 1 1 calc R
C5 C 0.3186(3) 0.6256(3) 0.1682(2) 0.0647(9) Uani 1 1 d .
H5A H 0.3172 0.7040 0.1354 0.078 Uiso 1 1 calc R
H5B H 0.3194 0.6367 0.2207 0.078 Uiso 1 1 calc R
C6 C 0.2028(3) 0.5924(3) 0.1518(2) 0.0569(8) Uani 1 1 d .
H6A H 0.1554 0.5808 0.1979 0.068 Uiso 1 1 calc R
H6B H 0.1443 0.6603 0.1151 0.068 Uiso 1 1 calc R
C7 C 0.3841(3) 0.4809(3) 0.08137(19) 0.0598(8) Uani 1 1 d .
H7A H 0.4431 0.4021 0.0638 0.072 Uiso 1 1 calc R
H7B H 0.3625 0.5540 0.0402 0.072 Uiso 1 1 calc R
C8 C 0.4379(3) 0.1584(3) 0.30849(15) 0.0409(6) Uani 1 1 d .
H8 H 0.4572 0.1962 0.3493 0.049 Uiso 1 1 calc R
C11 C 0.1579(3) 0.4029(3) 0.30985(16) 0.0418(6) Uani 1 1 d .
C12 C 0.0331(3) 0.4637(3) 0.27898(17) 0.0482(7) Uani 1 1 d .
C13 C -0.0588(3) 0.5607(3) 0.3137(2) 0.0564(8) Uani 1 1 d .
H13 H -0.1419 0.6007 0.2933 0.068 Uiso 1 1 calc R
C14 C -0.0326(3) 0.5998(3) 0.3761(2) 0.0574(8) Uani 1 1 d .
C15 C 0.0904(3) 0.5405(3) 0.40490(18) 0.0560(8) Uani 1 1 d .
H15 H 0.1100 0.5673 0.4473 0.067 Uiso 1 1 calc R
C16 C 0.1866(3) 0.4427(3) 0.37382(16) 0.0471(7) Uani 1 1 d .
C17 C -0.0092(3) 0.4330(4) 0.2098(2) 0.0631(9) Uani 1 1 d .
H17A H -0.0303 0.3574 0.2233 0.095 Uiso 1 1 calc R
H17B H 0.0595 0.4163 0.1733 0.095 Uiso 1 1 calc R
H17C H -0.0840 0.5056 0.1883 0.095 Uiso 1 1 calc R
C18 C -0.1341(4) 0.7065(4) 0.4114(3) 0.0819(12) Uani 1 1 d .
H18A H -0.1389 0.7895 0.3844 0.123 Uiso 1 1 calc R
H18B H -0.1118 0.6986 0.4635 0.123 Uiso 1 1 calc R
H18C H -0.2164 0.6996 0.4089 0.123 Uiso 1 1 calc R
C19 C 0.3141(3) 0.3848(4) 0.41420(19) 0.0605(9) Uani 1 1 d .
H19A H 0.3112 0.4321 0.4545 0.091 Uiso 1 1 calc R
H19B H 0.3810 0.3896 0.3791 0.091 Uiso 1 1 calc R
H19C H 0.3318 0.2953 0.4350 0.091 Uiso 1 1 calc R
C21 C 0.1929(3) 0.1681(3) 0.24803(16) 0.0431(6) Uani 1 1 d .
C22 C 0.1354(3) 0.1208(3) 0.31199(17) 0.0463(7) Uani 1 1 d .
C23 C 0.0847(3) 0.0298(3) 0.3050(2) 0.0590(8) Uani 1 1 d .
H23 H 0.0480 -0.0025 0.3477 0.071 Uiso 1 1 calc R
C24 C 0.0854(3) -0.0156(3) 0.2386(2) 0.0632(9) Uani 1 1 d .
C25 C 0.1402(3) 0.0324(3) 0.1772(2) 0.0603(9) Uani 1 1 d .
H25 H 0.1409 0.0035 0.1314 0.072 Uiso 1 1 calc R
C26 C 0.1951(3) 0.1225(3) 0.17980(18) 0.0513(7) Uani 1 1 d .
C27 C 0.1222(3) 0.1653(3) 0.38705(17) 0.0547(8) Uani 1 1 d .
H27A H 0.0469 0.2443 0.3865 0.082 Uiso 1 1 calc R
H27B H 0.1976 0.1810 0.3968 0.082 Uiso 1 1 calc R
H27C H 0.1136 0.0993 0.4262 0.082 Uiso 1 1 calc R
C28 C 0.0279(5) -0.1125(5) 0.2336(3) 0.0951(16) Uani 1 1 d .
H28A H 0.0583 -0.1829 0.2753 0.143 Uiso 1 1 calc R
H28B H 0.0530 -0.1458 0.1866 0.143 Uiso 1 1 calc R
H28C H -0.0647 -0.0715 0.2356 0.143 Uiso 1 1 calc R
C29 C 0.2507(5) 0.1644(4) 0.1073(2) 0.0768(12) Uani 1 1 d .
H29A H 0.3434 0.1293 0.1113 0.115 Uiso 1 1 calc R
H29B H 0.2191 0.2578 0.0972 0.115 Uiso 1 1 calc R
H29C H 0.2256 0.1331 0.0668 0.115 Uiso 1 1 calc R
C31 C 0.6664(3) 0.2290(3) 0.15975(16) 0.0441(6) Uani 1 1 d .
F32 F 0.7478(2) 0.3840(2) 0.17739(12) 0.0677(6) Uani 1 1 d .
C32 C 0.7505(3) 0.2901(3) 0.13919(17) 0.0478(7) Uani 1 1 d .
F33 F 0.9163(2) 0.3298(3) 0.06659(13) 0.0820(7) Uani 1 1 d .
C33 C 0.8393(3) 0.2643(3) 0.08224(18) 0.0550(8) Uani 1 1 d .
F34 F 0.9317(2) 0.1453(2) -0.01506(13) 0.0841(7) Uani 1 1 d .
C34 C 0.8460(3) 0.1727(3) 0.04056(18) 0.0597(9) Uani 1 1 d .
F35 F 0.7685(4) 0.0232(3) 0.01446(18) 0.1199(11) Uani 1 1 d U
C35 C 0.7643(4) 0.1116(4) 0.0562(2) 0.0703(10) Uani 1 1 d .
F36 F 0.5980(3) 0.0749(3) 0.12284(16) 0.1014(9) Uani 1 1 d U
C36 C 0.6771(4) 0.1395(3) 0.1137(2) 0.0628(9) Uani 1 1 d .
C41 C 0.6507(3) 0.2640(3) 0.30456(16) 0.0429(6) Uani 1 1 d .
F42 F 0.75528(18) 0.03638(17) 0.32455(11) 0.0618(5) Uani 1 1 d .
C42 C 0.7336(3) 0.1507(3) 0.34612(16) 0.0467(7) Uani 1 1 d .
F43 F 0.8744(2) 0.0300(2) 0.44772(12) 0.0818(7) Uani 1 1 d .
C43 C 0.7977(3) 0.1453(4) 0.40953(18) 0.0588(8) Uani 1 1 d .
F44 F 0.8458(2) 0.2508(3) 0.49681(13) 0.0951(8) Uani 1 1 d .
C44 C 0.7841(3) 0.2557(4) 0.43436(19) 0.0645(10) Uani 1 1 d .
F45 F 0.6928(3) 0.4821(3) 0.41833(17) 0.0985(9) Uani 1 1 d .
C45 C 0.7069(3) 0.3709(4) 0.3955(2) 0.0663(10) Uani 1 1 d .
F46 F 0.5696(2) 0.49178(18) 0.29629(14) 0.0746(6) Uani 1 1 d .
C46 C 0.6425(3) 0.3730(3) 0.3317(2) 0.0541(8) Uani 1 1 d .
C51 C 0.4404(3) 0.0250(3) 0.33920(18) 0.0497(7) Uani 1 1 d .
C52 C 0.4280(3) -0.0105(4) 0.4150(2) 0.0628(9) Uani 1 1 d .
H52 H 0.4165 0.0485 0.4479 0.075 Uiso 1 1 calc R
C53 C 0.4323(4) -0.1341(5) 0.4434(3) 0.0847(14) Uani 1 1 d .
H53 H 0.4233 -0.1576 0.4953 0.102 Uiso 1 1 calc R
C54 C 0.4495(4) -0.2204(4) 0.3963(4) 0.0997(18) Uani 1 1 d .
H54 H 0.4517 -0.3032 0.4154 0.120 Uiso 1 1 calc R
C55 C 0.4640(5) -0.1851(4) 0.3190(3) 0.0901(14) Uani 1 1 d .
H55 H 0.4760 -0.2442 0.2861 0.108 Uiso 1 1 calc R
C56 C 0.4604(4) -0.0639(3) 0.2917(2) 0.0684(10) Uani 1 1 d .
H56 H 0.4718 -0.0410 0.2401 0.082 Uiso 1 1 calc R

loop_
_atom_site_aniso_label
_atom_site_aniso_U_11
_atom_site_aniso_U_22
_atom_site_aniso_U_33
_atom_site_aniso_U_23
_atom_site_aniso_U_13
_atom_site_aniso_U_12
P1 0.0375(4) 0.0399(4) 0.0368(4) -0.0105(3) 0.0020(3) -0.0159(3)
O1 0.0413(10) 0.0376(10) 0.0473(11) -0.0111(8) 0.0078(8) -0.0157(8)
B1 0.0406(16) 0.0378(15) 0.0450(16) -0.0117(13) 0.0015(13) -0.0173(13)
C1 0.0512(17) 0.0555(18) 0.0467(16) 0.0004(13) -0.0070(13) -0.0230(14)
C2 0.0442(15) 0.0440(15) 0.0382(14) -0.0087(11) 0.0015(11) -0.0206(12)
C3 0.0406(14) 0.0371(14) 0.0449(14) -0.0100(11) 0.0013(11) -0.0170(11)
C4 0.0474(17) 0.0429(16) 0.070(2) 0.0033(14) 0.0000(15) -0.0199(13)
C5 0.058(2) 0.0361(16) 0.094(3) 0.0006(16) -0.0061(18) -0.0153(14)
C6 0.0499(17) 0.0435(16) 0.069(2) 0.0061(15) -0.0090(15) -0.0133(14)
C7 0.0597(19) 0.0595(19) 0.0518(18) 0.0099(15) 0.0013(15) -0.0219(16)
C8 0.0392(14) 0.0401(14) 0.0410(14) -0.0072(11) 0.0014(11) -0.0124(11)
C11 0.0418(14) 0.0410(14) 0.0426(14) -0.0123(11) 0.0016(11) -0.0139(12)
C12 0.0419(15) 0.0491(16) 0.0544(17) -0.0116(13) 0.0017(13) -0.0170(13)
C13 0.0428(16) 0.0515(17) 0.066(2) -0.0047(15) 0.0045(14) -0.0111(14)
C14 0.061(2) 0.0444(16) 0.0611(19) -0.0118(14) 0.0151(16) -0.0150(15)
C15 0.068(2) 0.0490(17) 0.0503(17) -0.0183(14) 0.0089(15) -0.0186(15)
C16 0.0519(17) 0.0473(16) 0.0433(15) -0.0128(12) 0.0039(12) -0.0183(13)
C17 0.0453(17) 0.070(2) 0.071(2) -0.0167(17) -0.0143(15) -0.0147(16)
C18 0.080(3) 0.062(2) 0.082(3) -0.021(2) 0.024(2) -0.003(2)
C19 0.0601(19) 0.072(2) 0.0498(17) -0.0312(16) -0.0057(15) -0.0166(17)
C21 0.0403(14) 0.0427(14) 0.0502(16) -0.0120(12) 0.0037(12) -0.0186(12)
C22 0.0396(14) 0.0438(15) 0.0538(16) -0.0077(13) 0.0064(12) -0.0149(12)
C23 0.0543(18) 0.0495(17) 0.077(2) -0.0154(16) 0.0231(16) -0.0257(15)
C24 0.0546(19) 0.0520(18) 0.094(3) -0.0323(18) 0.0213(18) -0.0266(15)
C25 0.0605(19) 0.061(2) 0.075(2) -0.0338(17) 0.0124(16) -0.0317(16)
C26 0.0540(17) 0.0541(17) 0.0560(17) -0.0211(14) 0.0075(14) -0.0277(14)
C27 0.0577(18) 0.0597(19) 0.0468(17) -0.0044(14) 0.0105(14) -0.0260(15)
C28 0.092(3) 0.084(3) 0.143(4) -0.061(3) 0.046(3) -0.059(3)
C29 0.112(3) 0.099(3) 0.054(2) -0.037(2) 0.020(2) -0.070(3)
C31 0.0419(15) 0.0440(15) 0.0472(15) -0.0109(12) 0.0031(12) -0.0162(12)
F32 0.0696(12) 0.0873(14) 0.0726(13) -0.0303(11) 0.0144(10) -0.0535(11)
C32 0.0430(15) 0.0550(17) 0.0477(16) -0.0105(13) -0.0016(12) -0.0201(13)
F33 0.0692(13) 0.1131(18) 0.0793(14) -0.0120(13) 0.0178(11) -0.0558(13)
C33 0.0410(16) 0.067(2) 0.0528(17) 0.0018(15) 0.0023(13) -0.0210(14)
F34 0.0831(15) 0.0798(14) 0.0664(13) -0.0057(11) 0.0362(11) -0.0142(12)
C34 0.0569(19) 0.0582(19) 0.0473(17) -0.0020(15) 0.0164(14) -0.0090(15)
F35 0.170(3) 0.119(2) 0.112(2) -0.0822(18) 0.079(2) -0.085(2)
C35 0.089(3) 0.066(2) 0.062(2) -0.0318(18) 0.0289(19) -0.032(2)
F36 0.139(2) 0.1174(19) 0.1078(18) -0.0784(16) 0.0674(16) -0.0992(18)
C36 0.071(2) 0.062(2) 0.069(2) -0.0277(17) 0.0232(17) -0.0362(18)
C41 0.0353(13) 0.0464(15) 0.0476(15) -0.0128(12) 0.0032(11) -0.0145(12)
F42 0.0573(11) 0.0461(10) 0.0715(12) -0.0052(9) -0.0092(9) -0.0088(8)
C42 0.0395(14) 0.0532(17) 0.0460(15) -0.0105(13) 0.0068(12) -0.0162(13)
F43 0.0660(13) 0.1020(17) 0.0592(12) 0.0182(12) -0.0136(10) -0.0233(12)
C43 0.0414(16) 0.082(2) 0.0454(17) -0.0014(16) 0.0027(13) -0.0189(16)
F44 0.0800(15) 0.162(3) 0.0577(13) -0.0341(14) -0.0089(11) -0.0531(16)
C44 0.0476(18) 0.106(3) 0.0485(18) -0.0262(19) 0.0010(14) -0.0337(19)
F45 0.0906(17) 0.1085(19) 0.120(2) -0.0712(17) -0.0075(15) -0.0409(15)
C45 0.0520(19) 0.089(3) 0.074(2) -0.045(2) 0.0076(17) -0.0319(19)
F46 0.0690(13) 0.0476(11) 0.1105(17) -0.0275(11) -0.0218(12) -0.0165(9)
C46 0.0431(16) 0.0565(18) 0.067(2) -0.0235(15) -0.0010(14) -0.0178(14)
C51 0.0408(15) 0.0423(15) 0.0586(18) 0.0010(13) -0.0001(13) -0.0116(12)
C52 0.0473(17) 0.068(2) 0.060(2) 0.0118(17) -0.0014(14) -0.0167(16)
C53 0.057(2) 0.076(3) 0.094(3) 0.036(3) 0.005(2) -0.018(2)
C54 0.071(3) 0.048(2) 0.162(5) 0.017(3) 0.012(3) -0.019(2)
C55 0.090(3) 0.047(2) 0.132(4) -0.010(2) 0.020(3) -0.029(2)
C56 0.076(2) 0.0438(17) 0.085(3) -0.0119(17) 0.0128(19) -0.0238(17)

loop_
_atom_type_symbol
_atom_type_description
_atom_type_scat_dispersion_real
_atom_type_scat_dispersion_imag
_atom_type_scat_source
C C 0.0033 0.0016 'International Tables Vol C Tables 4.2.6.8 and 6.1.1.4'
H H 0.0000 0.0000 'International Tables Vol C Tables 4.2.6.8 and 6.1.1.4'
B B 0.0013 0.0007 'International Tables Vol C Tables 4.2.6.8 and 6.1.1.4'
O O 0.0106 0.0060 'International Tables Vol C Tables 4.2.6.8 and 6.1.1.4'
F F 0.0171 0.0103 'International Tables Vol C Tables 4.2.6.8 and 6.1.1.4'
P P 0.1023 0.0942 'International Tables Vol C Tables 4.2.6.8 and 6.1.1.4'

loop_
_geom_angle_atom_site_label_1
_geom_angle_atom_site_label_2
_geom_angle_atom_site_label_3
_geom_angle
C21 P1 C2 119.00(13)
C21 P1 C11 107.59(13)
C2 P1 C11 109.07(13)
C21 P1 C8 104.36(12)
C2 P1 C8 96.62(12)
C11 P1 C8 120.64(12)
C8 O1 B1 117.2(2)
O1 B1 C3 106.8(2)
O1 B1 C31 106.2(2)
C3 B1 C31 113.7(2)
O1 B1 C41 107.1(2)
C3 B1 C41 113.7(2)
C31 B1 C41 108.8(2)
C7 C1 C6 101.4(3)
C7 C1 C2 97.2(2)
C6 C1 C2 113.1(3)
C7 C1 H1 114.4
C6 C1 H1 114.4
C2 C1 H1 114.4
C1 C2 C3 102.9(2)
C1 C2 P1 128.9(2)
C3 C2 P1 106.12(18)
C1 C2 H2 105.7
C3 C2 H2 105.7
P1 C2 H2 105.7
C4 C3 C2 101.3(2)
C4 C3 B1 122.7(2)
C2 C3 B1 107.7(2)
C4 C3 H3 108.1
C2 C3 H3 108.1
B1 C3 H3 108.1
C7 C4 C5 100.4(3)
C7 C4 C3 103.6(2)
C5 C4 C3 107.8(3)
C7 C4 H4 114.5
C5 C4 H4 114.5
C3 C4 H4 114.5
C4 C5 C6 102.4(3)
C4 C5 H5A 111.3
C6 C5 H5A 111.3
C4 C5 H5B 111.3
C6 C5 H5B 111.3
H5A C5 H5B 109.2
C1 C6 C5 103.7(3)
C1 C6 H6A 111.0
C5 C6 H6A 111.0
C1 C6 H6B 111.0
C5 C6 H6B 111.0
H6A C6 H6B 109.0
C4 C7 C1 95.0(3)
C4 C7 H7A 112.7
C1 C7 H7A 112.7
C4 C7 H7B 112.7
C1 C7 H7B 112.7
H7A C7 H7B 110.2
O1 C8 C51 109.4(2)
O1 C8 P1 105.96(17)
C51 C8 P1 112.36(19)
O1 C8 H8 109.7
C51 C8 H8 109.7
P1 C8 H8 109.7
C16 C11 C12 119.2(3)
C16 C11 P1 125.0(2)
C12 C11 P1 115.8(2)
C13 C12 C11 118.7(3)
C13 C12 C17 116.8(3)
C11 C12 C17 124.5(3)
C14 C13 C12 122.8(3)
C14 C13 H13 118.6
C12 C13 H13 118.6
C13 C14 C15 117.7(3)
C13 C14 C18 121.3(3)
C15 C14 C18 121.0(3)
C14 C15 C16 122.8(3)
C14 C15 H15 118.6
C16 C15 H15 118.6
C15 C16 C11 118.8(3)
C15 C16 C19 115.9(3)
C11 C16 C19 125.2(3)
C12 C17 H17A 109.5
C12 C17 H17B 109.5
H17A C17 H17B 109.5
C12 C17 H17C 109.5
H17A C17 H17C 109.5
H17B C17 H17C 109.5
C14 C18 H18A 109.5
C14 C18 H18B 109.5
H18A C18 H18B 109.5
C14 C18 H18C 109.5
H18A C18 H18C 109.5
H18B C18 H18C 109.5
C16 C19 H19A 109.5
C16 C19 H19B 109.5
H19A C19 H19B 109.5
C16 C19 H19C 109.5
H19A C19 H19C 109.5
H19B C19 H19C 109.5
C26 C21 C22 119.0(3)
C26 C21 P1 123.8(2)
C22 C21 P1 117.0(2)
C23 C22 C21 118.4(3)
C23 C22 C27 117.4(3)
C21 C22 C27 124.3(3)
C24 C23 C22 123.5(3)
C24 C23 H23 118.2
C22 C23 H23 118.2
C25 C24 C23 117.2(3)
C25 C24 C28 121.2(4)
C23 C24 C28 121.6(4)
C24 C25 C26 122.8(3)
C24 C25 H25 118.6
C26 C25 H25 118.6
C25 C26 C21 119.1(3)
C25 C26 C29 115.6(3)
C21 C26 C29 125.2(3)
C22 C27 H27A 109.5
C22 C27 H27B 109.5
H27A C27 H27B 109.5
C22 C27 H27C 109.5
H27A C27 H27C 109.5
H27B C27 H27C 109.5
C24 C28 H28A 109.5
C24 C28 H28B 109.5
H28A C28 H28B 109.5
C24 C28 H28C 109.5
H28A C28 H28C 109.5
H28B C28 H28C 109.5
C26 C29 H29A 109.5
C26 C29 H29B 109.5
H29A C29 H29B 109.5
C26 C29 H29C 109.5
H29A C29 H29C 109.5
H29B C29 H29C 109.5
C32 C31 C36 111.9(3)
C32 C31 B1 122.0(3)
C36 C31 B1 126.0(3)
F32 C32 C33 115.7(3)
F32 C32 C31 118.7(3)
C33 C32 C31 125.6(3)
F33 C33 C34 120.2(3)
F33 C33 C32 120.8(3)
C34 C33 C32 119.0(3)
F34 C34 C35 121.1(3)
F34 C34 C33 120.3(3)
C35 C34 C33 118.7(3)
F35 C35 C34 119.0(3)
F35 C35 C36 120.2(4)
C34 C35 C36 120.8(3)
F36 C36 C35 115.5(3)
F36 C36 C31 120.4(3)
C35 C36 C31 124.0(3)
C46 C41 C42 112.9(3)
C46 C41 B1 125.8(3)
C42 C41 B1 121.3(2)
F42 C42 C43 116.0(3)
F42 C42 C41 119.7(3)
C43 C42 C41 124.3(3)
F43 C43 C44 119.6(3)
F43 C43 C42 120.3(3)
C44 C43 C42 120.1(3)
F44 C44 C43 120.3(4)
F44 C44 C45 120.6(4)
C43 C44 C45 119.1(3)
F45 C45 C44 120.4(3)
F45 C45 C46 120.2(4)
C44 C45 C46 119.4(3)
F46 C46 C41 120.7(3)
F46 C46 C45 115.1(3)
C41 C46 C45 124.2(3)
C52 C51 C56 119.2(3)
C52 C51 C8 120.3(3)
C56 C51 C8 120.4(3)
C51 C52 C53 120.3(4)
C51 C52 H52 119.9
C53 C52 H52 119.9
C54 C53 C52 120.2(4)
C54 C53 H53 119.9
C52 C53 H53 119.9
C53 C54 C55 119.7(4)
C53 C54 H54 120.2
C55 C54 H54 120.2
C56 C55 C54 119.6(5)
C56 C55 H55 120.2
C54 C55 H55 120.2
C55 C56 C51 120.9(4)
C55 C56 H56 119.6
C51 C56 H56 119.6

loop_
_geom_bond_atom_site_label_1
_geom_bond_atom_site_label_2
_geom_bond_distance
P1 C21 1.822(3)
P1 C2 1.824(3)
P1 C11 1.838(3)
P1 C8 1.976(3)
O1 C8 1.376(3)
O1 B1 1.499(4)
B1 C3 1.633(4)
B1 C31 1.650(4)
B1 C41 1.670(4)
C1 C7 1.534(5)
C1 C6 1.539(5)
C1 C2 1.547(4)
C1 H1 0.9900
C2 C3 1.575(4)
C2 H2 0.9900
C3 C4 1.558(4)
C3 H3 0.9900
C4 C7 1.525(5)
C4 C5 1.534(5)
C4 H4 0.9900
C5 C6 1.556(5)
C5 H5A 0.9800
C5 H5B 0.9800
C6 H6A 0.9800
C6 H6B 0.9800
C7 H7A 0.9800
C7 H7B 0.9800
C8 C51 1.517(4)
C8 H8 0.9900
C11 C16 1.411(4)
C11 C12 1.413(4)
C12 C13 1.401(4)
C12 C17 1.506(4)
C13 C14 1.369(5)
C13 H13 0.9400
C14 C15 1.382(5)
C14 C18 1.515(5)
C15 C16 1.394(4)
C15 H15 0.9400
C16 C19 1.510(4)
C17 H17A 0.9700
C17 H17B 0.9700
C17 H17C 0.9700
C18 H18A 0.9700
C18 H18B 0.9700
C18 H18C 0.9700
C19 H19A 0.9700
C19 H19B 0.9700
C19 H19C 0.9700
C21 C26 1.413(4)
C21 C22 1.419(4)
C22 C23 1.393(4)
C22 C27 1.507(4)
C23 C24 1.385(5)
C23 H23 0.9400
C24 C25 1.374(5)
C24 C28 1.501(5)
C25 C26 1.400(4)
C25 H25 0.9400
C26 C29 1.502(5)
C27 H27A 0.9700
C27 H27B 0.9700
C27 H27C 0.9700
C28 H28A 0.9700
C28 H28B 0.9700
C28 H28C 0.9700
C29 H29A 0.9700
C29 H29B 0.9700
C29 H29C 0.9700
C31 C32 1.382(4)
C31 C36 1.390(4)
F32 C32 1.360(4)
C32 C33 1.379(4)
F33 C33 1.342(4)
C33 C34 1.367(5)
F34 C34 1.342(4)
C34 C35 1.349(5)
F35 C35 1.343(4)
C35 C36 1.378(5)
F36 C36 1.351(4)
C41 C46 1.382(4)
C41 C42 1.389(4)
F42 C42 1.352(4)
C42 C43 1.374(4)
F43 C43 1.356(4)
C43 C44 1.359(5)
F44 C44 1.347(4)
C44 C45 1.361(6)
F45 C45 1.348(4)
C45 C46 1.394(5)
F46 C46 1.352(4)
C51 C52 1.376(5)
C51 C56 1.383(5)
C52 C53 1.396(6)
C52 H52 0.9400
C53 C54 1.360(8)
C53 H53 0.9400
C54 C55 1.404(8)
C54 H54 0.9400
C55 C56 1.370(5)
C55 H55 0.9400
C56 H56 0.9400

loop_
_geom_torsion_atom_site_label_1
_geom_torsion_atom_site_label_2
_geom_torsion_atom_site_label_3
_geom_torsion_atom_site_label_4
_geom_torsion
C8 O1 B1 C3 -53.9(3)
C8 O1 B1 C31 -175.6(2)
C8 O1 B1 C41 68.3(3)
C7 C1 C2 C3 47.3(3)
C6 C1 C2 C3 -58.4(3)
C7 C1 C2 P1 170.6(2)
C6 C1 C2 P1 64.9(3)
C21 P1 C2 C1 78.3(3)
C11 P1 C2 C1 -45.6(3)
C8 P1 C2 C1 -171.3(3)
C21 P1 C2 C3 -159.71(17)
C11 P1 C2 C3 76.4(2)
C8 P1 C2 C3 -49.24(19)
C1 C2 C3 C4 -14.4(3)
P1 C2 C3 C4 -151.82(19)
C1 C2 C3 B1 -144.3(2)
P1 C2 C3 B1 78.3(2)
O1 B1 C3 C4 -146.5(3)
C31 B1 C3 C4 -29.7(4)
C41 B1 C3 C4 95.6(3)
O1 B1 C3 C2 -29.9(3)
C31 B1 C3 C2 87.0(3)
C41 B1 C3 C2 -147.8(2)
C2 C3 C4 C7 -24.0(3)
B1 C3 C4 C7 95.7(3)
C2 C3 C4 C5 81.9(3)
B1 C3 C4 C5 -158.4(3)
C7 C4 C5 C6 39.8(3)
C3 C4 C5 C6 -68.3(3)
C7 C1 C6 C5 -30.7(3)
C2 C1 C6 C5 72.3(3)
C4 C5 C6 C1 -5.4(3)
C5 C4 C7 C1 -58.1(3)
C3 C4 C7 C1 53.2(3)
C6 C1 C7 C4 54.4(3)
C2 C1 C7 C4 -61.0(3)
B1 O1 C8 C51 -161.7(2)
B1 O1 C8 P1 76.9(2)
C21 P1 C8 O1 103.81(19)
C2 P1 C8 O1 -18.44(19)
C11 P1 C8 O1 -135.24(18)
C21 P1 C8 C51 -15.7(2)
C2 P1 C8 C51 -137.9(2)
C11 P1 C8 C51 105.3(2)
C21 P1 C11 C16 131.4(3)
C2 P1 C11 C16 -98.3(3)
C8 P1 C11 C16 12.0(3)
C21 P1 C11 C12 -48.6(3)
C2 P1 C11 C12 81.8(2)
C8 P1 C11 C12 -167.9(2)
C16 C11 C12 C13 -0.8(4)
P1 C11 C12 C13 179.1(2)
C16 C11 C12 C17 178.3(3)
P1 C11 C12 C17 -1.8(4)
C11 C12 C13 C14 0.4(5)
C17 C12 C13 C14 -178.8(3)
C12 C13 C14 C15 0.5(5)
C12 C13 C14 C18 179.1(3)
C13 C14 C15 C16 -1.0(5)
C18 C14 C15 C16 -179.6(3)
C14 C15 C16 C11 0.5(5)
C14 C15 C16 C19 -177.5(3)
C12 C11 C16 C15 0.4(4)
P1 C11 C16 C15 -179.5(2)
C12 C11 C16 C19 178.3(3)
P1 C11 C16 C19 -1.7(5)
C2 P1 C21 C26 9.7(3)
C11 P1 C21 C26 134.3(3)
C8 P1 C21 C26 -96.4(3)
C2 P1 C21 C22 -175.5(2)
C11 P1 C21 C22 -50.9(3)
C8 P1 C21 C22 78.4(2)
C26 C21 C22 C23 0.8(4)
P1 C21 C22 C23 -174.3(2)
C26 C21 C22 C27 -177.5(3)
P1 C21 C22 C27 7.4(4)
C21 C22 C23 C24 -1.1(5)
C27 C22 C23 C24 177.3(3)
C22 C23 C24 C25 0.4(5)
C22 C23 C24 C28 -179.2(4)
C23 C24 C25 C26 0.6(5)
C28 C24 C25 C26 -179.8(4)
C24 C25 C26 C21 -0.9(5)
C24 C25 C26 C29 180.0(4)
C22 C21 C26 C25 0.2(5)
P1 C21 C26 C25 174.9(2)
C22 C21 C26 C29 179.2(3)
P1 C21 C26 C29 -6.1(5)
O1 B1 C31 C32 -161.1(3)
C3 B1 C31 C32 81.7(3)
C41 B1 C31 C32 -46.1(4)
O1 B1 C31 C36 18.2(4)
C3 B1 C31 C36 -99.1(4)
C41 B1 C31 C36 133.1(3)
C36 C31 C32 F32 177.5(3)
B1 C31 C32 F32 -3.2(4)
C36 C31 C32 C33 -2.5(5)
B1 C31 C32 C33 176.8(3)
F32 C32 C33 F33 -0.3(4)
C31 C32 C33 F33 179.7(3)
F32 C32 C33 C34 -178.9(3)
C31 C32 C33 C34 1.1(5)
F33 C33 C34 F34 1.6(5)
C32 C33 C34 F34 -179.8(3)
F33 C33 C34 C35 -177.8(3)
C32 C33 C34 C35 0.7(5)
F34 C34 C35 F35 -0.8(6)
C33 C34 C35 F35 178.6(4)
F34 C34 C35 C36 179.6(4)
C33 C34 C35 C36 -1.0(6)
F35 C35 C36 F36 -1.3(6)
C34 C35 C36 F36 178.3(4)
F35 C35 C36 C31 179.8(4)
C34 C35 C36 C31 -0.7(7)
C32 C31 C36 F36 -176.7(3)
B1 C31 C36 F36 4.1(6)
C32 C31 C36 C35 2.2(5)
B1 C31 C36 C35 -177.0(4)
O1 B1 C41 C46 -139.3(3)
C3 B1 C41 C46 -21.6(4)
C31 B1 C41 C46 106.3(3)
O1 B1 C41 C42 38.5(3)
C3 B1 C41 C42 156.3(3)
C31 B1 C41 C42 -75.9(3)
C46 C41 C42 F42 -177.5(3)
B1 C41 C42 F42 4.4(4)
C46 C41 C42 C43 2.5(4)
B1 C41 C42 C43 -175.6(3)
F42 C42 C43 F43 -1.7(4)
C41 C42 C43 F43 178.3(3)
F42 C42 C43 C44 178.4(3)
C41 C42 C43 C44 -1.6(5)
F43 C43 C44 F44 -0.4(5)
C42 C43 C44 F44 179.5(3)
F43 C43 C44 C45 180.0(3)
C42 C43 C44 C45 -0.2(5)
F44 C44 C45 F45 1.2(5)
C43 C44 C45 F45 -179.2(3)
F44 C44 C45 C46 -179.0(3)
C43 C44 C45 C46 0.7(5)
C42 C41 C46 F46 177.6(3)
B1 C41 C46 F46 -4.4(5)
C42 C41 C46 C45 -2.0(5)
B1 C41 C46 C45 176.0(3)
F45 C45 C46 F46 0.8(5)
C44 C45 C46 F46 -179.1(3)
F45 C45 C46 C41 -179.6(3)
C44 C45 C46 C41 0.5(5)
O1 C8 C51 C52 140.0(3)
P1 C8 C51 C52 -102.6(3)
O1 C8 C51 C56 -37.3(4)
P1 C8 C51 C56 80.1(3)
C56 C51 C52 C53 -1.6(5)
C8 C51 C52 C53 -179.0(3)
C51 C52 C53 C54 0.3(6)
C52 C53 C54 C55 0.5(7)
C53 C54 C55 C56 -0.1(7)
C54 C55 C56 C51 -1.2(7)
C52 C51 C56 C55 2.1(6)
C8 C51 C56 C55 179.4(4)

loop_
_platon_squeeze_void_nr
_platon_squeeze_void_average_x
_platon_squeeze_void_average_y
_platon_squeeze_void_average_z
_platon_squeeze_void_volume
_platon_squeeze_void_count_electrons
_platon_squeeze_void_content
1 0.498 0.001 1.000 297 32 ' '
2 0.268 0.672 0.357 10 1 ' '
3 0.732 0.328 0.643 10 1 ' '
